data_7226542
loop_
_publ_author_name
'Yi, Sijing'
'Yao, Meihuan'
'Wang, Jiao'
'Chen, Xiao'

_publ_section_title
;
 Highly luminescent and stable lyotropic liquid crystals based on a
 europium \b-diketonate complex bridged by an ethylammonium cation.
;
_journal_issue 39
_journal_name_full 'Physical chemistry chemical physics : PCCP'
_journal_page_first 27603
_journal_page_last 27612
_journal_paper_doi 10.1039/c6cp05940f
_journal_volume 18
_journal_year 2016
_chemical_formula_moiety 'C32 H16 Eu F12 O8 S4, C2 H8 N'
_chemical_formula_sum 'C34 H24 Eu F12 N O8 S4'
_chemical_formula_weight 1082.74
_chemical_name_systematic
;
 ?
;
_space_group_crystal_system triclinic
_space_group_IT_number 2
_space_group_name_Hall '-P 1'
_space_group_name_H-M_alt 'P -1'
_symmetry_space_group_name_Hall '-P 1'
_symmetry_space_group_name_H-M 'P -1'
_atom_sites_solution_hydrogens geom
_atom_sites_solution_primary iterative
_audit_creation_date 2015-09-25
_audit_creation_method
;
Olex2 1.2
(compiled 2015.01.26 svn.r3150 for OlexSys, GUI svn.r4998)
;
_audit_update_record
;
2016-08-02 deposited with the CCDC.
2016-09-13 downloaded from the CCDC.
;
_cell_angle_alpha 100.592(5)
_cell_angle_beta 95.431(5)
_cell_angle_gamma 102.457(5)
_cell_formula_units_Z 2
_cell_length_a 10.0179(8)
_cell_length_b 12.2989(11)
_cell_length_c 17.6698(16)
_cell_measurement_reflns_used 9160
_cell_measurement_temperature 298(2)
_cell_measurement_theta_max 26.538
_cell_measurement_theta_min 2.554
_cell_volume 2069.1(3)
_computing_molecular_graphics 'Olex2 (Dolomanov et al., 2009)'
_computing_publication_material 'Olex2 (Dolomanov et al., 2009)'
_computing_structure_refinement 'ShelXL (Sheldrick, 2008)'
_computing_structure_solution
;
Superflip (Palatinus & Chapuis, 2007;Palatinus & van der Lee, 2008;
Palatinus et al., 2012)
;
_diffrn_ambient_temperature 298.15
_diffrn_measured_fraction_theta_full 0.971
_diffrn_measured_fraction_theta_max 0.993
_diffrn_radiation_type MoK\a
_diffrn_radiation_wavelength 0.710
_diffrn_reflns_av_R_equivalents 0.0294
_diffrn_reflns_av_unetI/netI 0.0334
_diffrn_reflns_Laue_measured_fraction_full 0.971
_diffrn_reflns_Laue_measured_fraction_max 0.993
_diffrn_reflns_limit_h_max 11
_diffrn_reflns_limit_h_min -11
_diffrn_reflns_limit_k_max 14
_diffrn_reflns_limit_k_min -14
_diffrn_reflns_limit_l_max 21
_diffrn_reflns_limit_l_min -21
_diffrn_reflns_number 20668
_diffrn_reflns_point_group_measured_fraction_full 0.971
_diffrn_reflns_point_group_measured_fraction_max 0.993
_diffrn_reflns_theta_full 25.214
_diffrn_reflns_theta_max 24.996
_diffrn_reflns_theta_min 2.551
_exptl_absorpt_coefficient_mu 1.820
_exptl_crystal_density_diffrn 1.738
_exptl_crystal_F_000 1068
_exptl_crystal_size_max 0.07
_exptl_crystal_size_mid 0.06
_exptl_crystal_size_min 0.06
_refine_diff_density_max 1.947
_refine_diff_density_min -1.389
_refine_diff_density_rms 0.098
_refine_ls_extinction_method none
_refine_ls_goodness_of_fit_ref 1.058
_refine_ls_hydrogen_treatment constr
_refine_ls_matrix_type full
_refine_ls_number_parameters 570
_refine_ls_number_reflns 7256
_refine_ls_number_restraints 66
_refine_ls_restrained_S_all 1.094
_refine_ls_R_factor_all 0.0446
_refine_ls_R_factor_gt 0.0380
_refine_ls_shift/su_max 0.009
_refine_ls_shift/su_mean 0.000
_refine_ls_structure_factor_coef Fsqd
_refine_ls_weighting_details 'w=1/[\s^2^(Fo^2^)+(0.0654P)^2^+2.3171P] where P=(Fo^2^+2Fc^2^)/3'
_refine_ls_weighting_scheme calc
_refine_ls_wR_factor_gt 0.1012
_refine_ls_wR_factor_ref 0.1072
_reflns_Friedel_coverage 0.000
_reflns_number_gt 6451
_reflns_number_total 7256
_reflns_threshold_expression 'I > 2\s(I)'
_cod_data_source_file c6cp05940f2.cif
_cod_data_source_block p
_cod_depositor_comments 'Adding full bibliography for 7226542.cif.'
_cod_database_code 7226542
_shelxl_version_number 2013-4
_shelx_space_group_comment
;
The symmetry employed for this shelxl refinement is uniquely defined
by the following loop, which should always be used as a source of
symmetry information in preference to the above space-group names.
They are only intended as comments.
;
_shelx_estimated_absorpt_t_max 0.899
_shelx_estimated_absorpt_t_min 0.883
_olex2_refinement_description
;
1. Fixed Uiso
 At 1.2 times of:
  All C(H) groups, All C(H,H) groups, All N(H,H,H) groups
 At 1.5 times of:
  All C(H,H,H) groups
2. Uiso/Uaniso restraints and constraints
F1 \\sim F1A \\sim F2 \\sim F2A \\sim F3 \\sim F3A: within 1.7A with sigma of
0.004 and sigma for terminal atoms of 0.08
F4 \\sim F5 \\sim F6: within 1.7A with sigma of 0.004 and sigma for terminal
atoms of 0.08
S2 \\sim C5: within 1.7A with sigma of 0.004 and sigma for terminal atoms of
0.08
S2 \\sim C5 \\sim C6: within 1.7A with sigma of 0.004 and sigma for terminal
atoms of 0.08
C7 \\sim C6: within 1.7A with sigma of 0.04 and sigma for terminal atoms of 0.08
C7 \\sim C6: within 1.7A with sigma of 0.001 and sigma for terminal atoms of
0.004
F5 \\sim F4 \\sim C1 \\sim F6: within 1.7A with sigma of 0.004 and sigma for
terminal atoms of 0.08
3. Others
 Fixed Sof: F1(0.3) F1A(0.7) F2(0.3) F2A(0.7) F3(0.3) F3A(0.7)
4.a Secondary CH2 refined with riding coordinates:
 C34(H34A,H34B)
4.b Aromatic/amide H refined with riding coordinates:
 C3(H3), C6(H6), C7(H7), C8(H8), C11(H11), C14(H14), C15(H15), C16(H16),
 C19(H19), C22(H22), C23(H23), C24(H24), C27(H27), C30(H30), C31(H31), C32(H32)
4.c Idealised Me refined as rotating group:
 C33(H33A,H33B,H33C), N1(H1A,H1B,H1C)
;
_olex2_submission_special_instructions 'No special instructions were received'

loop_
_space_group_symop_operation_xyz
'x, y, z'
'-x, -y, -z'

loop_
_atom_site_label
_atom_site_type_symbol
_atom_site_fract_x
_atom_site_fract_y
_atom_site_fract_z
_atom_site_U_iso_or_equiv
_atom_site_adp_type
_atom_site_occupancy
_atom_site_site_symmetry_order
_atom_site_calc_flag
_atom_site_refinement_flags_posn
_atom_site_refinement_flags_adp
_atom_site_refinement_flags_occupancy
C1 C 0.0682(9) -0.0070(7) 0.6243(5) 0.095(3) Uani 1 1 d . U .
C2 C 0.2030(6) 0.0839(5) 0.6392(3) 0.0539(13) Uani 1 1 d . . .
C3 C 0.2791(7) 0.0907(5) 0.5790(3) 0.0639(16) Uani 1 1 d . . .
H3 H 0.2416 0.0461 0.5301 0.077 Uiso 1 1 calc R . .
C4 C 0.4123(6) 0.1628(4) 0.5886(3) 0.0463(12) Uani 1 1 d . . .
C5 C 0.4919(7) 0.1666(5) 0.5228(3) 0.0630(11) Uani 1 1 d . U .
C6 C 0.4414(7) 0.0967(5) 0.4364(3) 0.0557(10) Uani 1 1 d . U .
H6 H 0.3593 0.0444 0.4139 0.067 Uiso 1 1 calc R . .
C7 C 0.5717(7) 0.1432(5) 0.4017(3) 0.0618(10) Uani 1 1 d . U .
H7 H 0.5778 0.1178 0.3495 0.074 Uiso 1 1 calc R . .
C8 C 0.6746(9) 0.2197(8) 0.4471(5) 0.093(2) Uani 1 1 d . . .
H8 H 0.7556 0.2507 0.4291 0.111 Uiso 1 1 calc R . .
C9 C 0.1132(7) 0.4433(8) 0.6174(5) 0.081(2) Uani 1 1 d . . .
C10 C 0.2533(5) 0.4341(5) 0.6549(3) 0.0472(12) Uani 1 1 d . . .
C11 C 0.3693(5) 0.4956(5) 0.6331(3) 0.0561(14) Uani 1 1 d . . .
H11 H 0.3583 0.5345 0.5934 0.067 Uiso 1 1 calc R . .
C12 C 0.5050(5) 0.5029(4) 0.6681(3) 0.0416(11) Uani 1 1 d . . .
C13 C 0.6211(5) 0.5698(4) 0.6401(3) 0.0448(11) Uani 1 1 d . . .
C14 C 0.6212(6) 0.6331(5) 0.5789(3) 0.0537(13) Uani 1 1 d . . .
H14 H 0.5437 0.6384 0.5477 0.064 Uiso 1 1 calc R . .
C15 C 0.7603(8) 0.6859(6) 0.5748(5) 0.081(2) Uani 1 1 d . . .
H15 H 0.7839 0.7323 0.5398 0.097 Uiso 1 1 calc R . .
C16 C 0.8538(7) 0.6646(5) 0.6242(5) 0.076(2) Uani 1 1 d . . .
H16 H 0.9483 0.6929 0.6266 0.091 Uiso 1 1 calc R . .
C17 C 0.8084(5) 0.5266(5) 0.9291(3) 0.0495(12) Uani 1 1 d . . .
C18 C 0.6545(4) 0.4882(4) 0.9035(3) 0.0368(10) Uani 1 1 d . . .
C19 C 0.5759(5) 0.5656(4) 0.9268(3) 0.0416(11) Uani 1 1 d . . .
H19 H 0.6203 0.6348 0.9597 0.050 Uiso 1 1 calc R . .
C20 C 0.4329(4) 0.5450(4) 0.9034(3) 0.0349(9) Uani 1 1 d . . .
C21 C 0.3624(5) 0.6351(4) 0.9302(3) 0.0377(10) Uani 1 1 d . . .
C22 C 0.4011(5) 0.7292(4) 0.9892(3) 0.0474(12) Uani 1 1 d . . .
H22 H 0.4851 0.7493 1.0217 0.057 Uiso 1 1 calc R . .
C23 C 0.2985(6) 0.7929(5) 0.9955(3) 0.0580(14) Uani 1 1 d . . .
H23 H 0.3073 0.8590 1.0328 0.070 Uiso 1 1 calc R . .
C24 C 0.1879(6) 0.7470(5) 0.9416(4) 0.0594(15) Uani 1 1 d . . .
H24 H 0.1115 0.7781 0.9373 0.071 Uiso 1 1 calc R . .
C25 C 0.1441(7) 0.0936(5) 0.9291(4) 0.0625(16) Uani 1 1 d . . .
C26 C 0.2609(5) 0.1224(4) 0.8826(3) 0.0425(11) Uani 1 1 d . . .
C27 C 0.3356(6) 0.0421(4) 0.8653(3) 0.0488(12) Uani 1 1 d . . .
H27 H 0.3065 -0.0273 0.8797 0.059 Uiso 1 1 calc R . .
C28 C 0.4539(5) 0.0579(4) 0.8270(3) 0.0385(10) Uani 1 1 d . . .
C29 C 0.5285(5) -0.0331(4) 0.8157(3) 0.0434(11) Uani 1 1 d . . .
C30 C 0.4891(7) -0.1460(5) 0.8281(4) 0.0636(17) Uani 1 1 d . . .
H30 H 0.4095 -0.1762 0.8476 0.076 Uiso 1 1 calc R . .
C31 C 0.5918(9) -0.2055(6) 0.8055(4) 0.086(2) Uani 1 1 d . . .
H31 H 0.5855 -0.2811 0.8086 0.103 Uiso 1 1 calc R . .
C32 C 0.6954(8) -0.1446(6) 0.7802(5) 0.083(2) Uani 1 1 d . . .
H32 H 0.7696 -0.1725 0.7639 0.100 Uiso 1 1 calc R . .
Eu2 Eu 0.41266(2) 0.29946(2) 0.77287(2) 0.03283(10) Uani 1 1 d . . .
F1 F 0.0484(18) -0.0030(14) 0.8819(12) 0.103(3) Uani 0.3 1 d . U P
F1A F 0.1052(8) -0.0097(6) 0.9374(6) 0.0973(19) Uani 0.7 1 d . U P
F2 F 0.1719(19) 0.0553(18) 0.9886(12) 0.101(2) Uani 0.3 1 d . U P
F2A F 0.1878(8) 0.1514(7) 1.0062(5) 0.1102(18) Uani 0.7 1 d . U P
F3 F 0.081(2) 0.168(2) 0.9520(13) 0.100(2) Uani 0.3 1 d . U P
F3A F 0.0415(8) 0.1396(8) 0.9141(4) 0.096(2) Uani 0.7 1 d . U P
F4 F 0.0431(6) -0.0792(4) 0.5576(3) 0.134(2) Uani 1 1 d . U .
F5 F 0.0673(9) -0.0723(7) 0.6756(4) 0.216(5) Uani 1 1 d . U .
F6 F -0.0371(6) 0.0376(7) 0.6293(5) 0.179(4) Uani 1 1 d . U .
F7 F 0.0362(4) 0.3445(5) 0.5798(3) 0.1172(18) Uani 1 1 d . . .
F8 F 0.0433(5) 0.4800(5) 0.6748(3) 0.1218(19) Uani 1 1 d . . .
F9 F 0.1184(4) 0.5121(6) 0.5683(3) 0.133(2) Uani 1 1 d . . .
F10 F 0.8459(4) 0.5976(4) 0.9976(2) 0.0884(13) Uani 1 1 d . . .
F11 F 0.8675(3) 0.4421(3) 0.9350(3) 0.0832(12) Uani 1 1 d . . .
F12 F 0.8691(4) 0.5794(5) 0.8788(3) 0.124(2) Uani 1 1 d . . .
O1 O 0.2291(4) 0.1400(3) 0.7076(2) 0.0527(9) Uani 1 1 d . . .
O2 O 0.4716(3) 0.2267(3) 0.65248(19) 0.0485(8) Uani 1 1 d . . .
O3 O 0.2427(3) 0.3699(3) 0.7025(2) 0.0461(8) Uani 1 1 d . . .
O4 O 0.5317(3) 0.4562(3) 0.7234(2) 0.0440(8) Uani 1 1 d . . .
O5 O 0.3608(3) 0.4552(3) 0.85878(18) 0.0397(7) Uani 1 1 d . . .
O6 O 0.6149(3) 0.3898(3) 0.86086(18) 0.0385(7) Uani 1 1 d . . .
O7 O 0.2788(3) 0.2220(3) 0.86758(19) 0.0432(8) Uani 1 1 d . . .
O8 O 0.5024(3) 0.1466(3) 0.80403(19) 0.0426(7) Uani 1 1 d . . .
S1 S 0.78313(16) 0.58033(15) 0.68260(12) 0.0725(5) Uani 1 1 d . . .
S2 S 0.6489(2) 0.2558(2) 0.53721(13) 0.0958(6) Uani 1 1 d . U .
S3 S 0.20106(13) 0.62603(11) 0.88206(9) 0.0552(3) Uani 1 1 d . . .
S4 S 0.68101(18) -0.01055(14) 0.77989(13) 0.0775(5) Uani 1 1 d . . .
C33 C 0.1686(7) 0.7246(7) 0.2642(5) 0.086(2) Uani 1 1 d . . .
H33A H 0.1720 0.6465 0.2475 0.128 Uiso 1 1 calc GR . .
H33B H 0.1356 0.7346 0.3137 0.128 Uiso 1 1 calc GR . .
H33C H 0.2595 0.7728 0.2689 0.128 Uiso 1 1 calc GR . .
C34 C 0.0752(7) 0.7550(6) 0.2069(4) 0.0760(19) Uani 1 1 d . . .
H34A H 0.1192 0.7611 0.1608 0.091 Uiso 1 1 calc R . .
H34B H 0.0599 0.8291 0.2282 0.091 Uiso 1 1 calc R . .
N1 N -0.0588(4) 0.6722(4) 0.1845(3) 0.0575(12) Uani 1 1 d . . .
H1A H -0.1142 0.6983 0.1537 0.069 Uiso 1 1 calc GR . .
H1B H -0.0968 0.6619 0.2270 0.069 Uiso 1 1 calc GR . .
H1C H -0.0465 0.6062 0.1593 0.069 Uiso 1 1 calc GR . .

loop_
_atom_site_aniso_label
_atom_site_aniso_U_11
_atom_site_aniso_U_22
_atom_site_aniso_U_33
_atom_site_aniso_U_23
_atom_site_aniso_U_13
_atom_site_aniso_U_12
C1 0.076(5) 0.085(5) 0.089(5) -0.008(5) -0.006(4) -0.028(4)
C2 0.046(3) 0.046(3) 0.060(3) 0.012(3) -0.009(3) -0.004(2)
C3 0.073(4) 0.055(3) 0.049(3) 0.002(3) -0.009(3) -0.003(3)
C4 0.057(3) 0.040(3) 0.042(3) 0.012(2) -0.001(2) 0.013(2)
C5 0.082(3) 0.072(2) 0.050(2) 0.024(2) 0.017(2) 0.037(2)
C6 0.081(3) 0.063(2) 0.0340(18) 0.0139(17) 0.0187(17) 0.034(2)
C7 0.086(3) 0.068(2) 0.0394(18) 0.0123(17) 0.0172(18) 0.031(2)
C8 0.100(6) 0.119(7) 0.080(5) 0.039(5) 0.036(5) 0.047(5)
C9 0.045(4) 0.121(6) 0.100(5) 0.070(5) 0.016(4) 0.030(4)
C10 0.036(3) 0.059(3) 0.055(3) 0.028(3) 0.007(2) 0.014(2)
C11 0.041(3) 0.071(4) 0.070(3) 0.042(3) 0.011(2) 0.018(3)
C12 0.039(3) 0.039(3) 0.052(3) 0.016(2) 0.013(2) 0.014(2)
C13 0.043(3) 0.037(2) 0.063(3) 0.022(2) 0.018(2) 0.013(2)
C14 0.041(3) 0.059(3) 0.075(4) 0.041(3) 0.024(3) 0.011(2)
C15 0.076(5) 0.077(4) 0.115(6) 0.060(4) 0.048(4) 0.023(4)
C16 0.047(4) 0.060(4) 0.132(6) 0.037(4) 0.041(4) 0.009(3)
C17 0.033(3) 0.051(3) 0.061(3) 0.008(2) 0.003(2) 0.007(2)
C18 0.028(2) 0.042(3) 0.040(2) 0.016(2) -0.0008(18) 0.0056(19)
C19 0.033(2) 0.035(2) 0.050(3) 0.000(2) 0.000(2) 0.0045(19)
C20 0.028(2) 0.035(2) 0.042(2) 0.0144(19) 0.0085(18) 0.0027(19)
C21 0.031(2) 0.035(2) 0.048(3) 0.012(2) 0.0083(19) 0.0071(19)
C22 0.039(3) 0.044(3) 0.058(3) 0.007(2) 0.005(2) 0.010(2)
C23 0.068(4) 0.041(3) 0.067(4) 0.005(3) 0.013(3) 0.019(3)
C24 0.048(3) 0.045(3) 0.092(4) 0.018(3) 0.017(3) 0.022(3)
C25 0.071(4) 0.052(3) 0.084(4) 0.033(3) 0.044(3) 0.026(3)
C26 0.049(3) 0.032(2) 0.048(3) 0.016(2) 0.011(2) 0.005(2)
C27 0.053(3) 0.036(3) 0.060(3) 0.017(2) 0.017(2) 0.005(2)
C28 0.043(3) 0.033(2) 0.038(2) 0.0083(19) 0.0025(19) 0.007(2)
C29 0.050(3) 0.038(2) 0.043(3) 0.007(2) 0.009(2) 0.013(2)
C30 0.090(5) 0.040(3) 0.079(4) 0.023(3) 0.048(4) 0.032(3)
C31 0.134(7) 0.051(4) 0.103(5) 0.037(4) 0.058(5) 0.053(4)
C32 0.082(5) 0.070(4) 0.111(6) 0.013(4) 0.030(4) 0.044(4)
Eu2 0.02576(14) 0.03153(14) 0.04095(14) 0.01223(9) 0.00359(9) 0.00286(9)
F1 0.101(5) 0.076(4) 0.146(7) 0.041(5) 0.085(5) 0.009(4)
F1A 0.106(4) 0.066(3) 0.148(5) 0.055(4) 0.085(4) 0.023(3)
F2 0.104(4) 0.094(4) 0.130(5) 0.055(4) 0.075(4) 0.025(4)
F2A 0.107(4) 0.118(4) 0.122(4) 0.043(4) 0.071(4) 0.021(3)
F3 0.092(4) 0.112(4) 0.125(5) 0.055(4) 0.068(4) 0.037(4)
F3A 0.077(4) 0.118(5) 0.129(5) 0.069(4) 0.060(4) 0.043(3)
F4 0.111(4) 0.099(3) 0.131(4) -0.030(3) -0.013(3) -0.046(3)
F5 0.234(8) 0.169(6) 0.157(6) 0.084(5) -0.048(5) -0.149(6)
F6 0.059(3) 0.169(6) 0.242(8) -0.066(6) 0.021(4) -0.028(4)
F7 0.047(2) 0.165(5) 0.125(4) 0.055(4) -0.027(2) -0.010(3)
F8 0.070(3) 0.179(5) 0.158(5) 0.074(4) 0.035(3) 0.078(3)
F9 0.062(3) 0.208(6) 0.175(5) 0.147(5) 0.008(3) 0.041(3)
F10 0.0428(19) 0.101(3) 0.094(3) -0.028(2) -0.0242(18) 0.0149(19)
F11 0.0390(18) 0.078(2) 0.124(3) 0.002(2) -0.0150(19) 0.0246(17)
F12 0.037(2) 0.207(6) 0.133(4) 0.105(4) 0.003(2) -0.016(3)
O1 0.044(2) 0.051(2) 0.053(2) 0.0110(17) -0.0018(16) -0.0083(16)
O2 0.0428(19) 0.056(2) 0.0407(18) 0.0053(16) 0.0057(15) 0.0038(16)
O3 0.0287(17) 0.055(2) 0.058(2) 0.0266(17) 0.0051(14) 0.0053(15)
O4 0.0344(18) 0.0436(18) 0.057(2) 0.0258(16) 0.0054(15) 0.0027(14)
O5 0.0294(16) 0.0345(16) 0.0524(19) 0.0058(14) 0.0038(14) 0.0051(13)
O6 0.0300(16) 0.0349(17) 0.0488(18) 0.0090(14) -0.0015(13) 0.0071(13)
O7 0.0420(19) 0.0355(17) 0.0557(19) 0.0147(15) 0.0179(15) 0.0080(14)
O8 0.0413(18) 0.0342(17) 0.056(2) 0.0151(14) 0.0104(15) 0.0095(14)
S1 0.0439(8) 0.0721(10) 0.1154(14) 0.0480(10) 0.0203(8) 0.0158(7)
S2 0.0986(15) 0.1154(16) 0.0843(12) 0.0305(11) 0.0279(11) 0.0345(12)
S3 0.0335(7) 0.0436(7) 0.0838(10) 0.0057(6) -0.0018(6) 0.0101(5)
S4 0.0588(10) 0.0509(9) 0.1269(15) 0.0161(9) 0.0319(10) 0.0159(7)
C33 0.047(4) 0.106(6) 0.106(6) 0.042(5) 0.007(4) 0.010(4)
C34 0.053(4) 0.074(4) 0.091(5) 0.018(4) 0.000(3) -0.003(3)
N1 0.038(2) 0.061(3) 0.073(3) 0.017(2) 0.011(2) 0.006(2)

loop_
_atom_type_symbol
_atom_type_description
_atom_type_scat_dispersion_real
_atom_type_scat_dispersion_imag
_atom_type_scat_source
C C 0.0033 0.0016 'International Tables Vol C Tables 4.2.6.8 and 6.1.1.4'
H H 0.0000 0.0000 'International Tables Vol C Tables 4.2.6.8 and 6.1.1.4'
Eu Eu -0.1578 3.6682 'International Tables Vol C Tables 4.2.6.8 and 6.1.1.4'
F F 0.0171 0.0103 'International Tables Vol C Tables 4.2.6.8 and 6.1.1.4'
N N 0.0061 0.0033 'International Tables Vol C Tables 4.2.6.8 and 6.1.1.4'
O O 0.0106 0.0060 'International Tables Vol C Tables 4.2.6.8 and 6.1.1.4'
S S 0.1246 0.1234 'International Tables Vol C Tables 4.2.6.8 and 6.1.1.4'

loop_
_geom_angle_atom_site_label_1
_geom_angle_atom_site_label_2
_geom_angle_atom_site_label_3
_geom_angle
F4 C1 C2 116.3(7)
F4 C1 F5 103.6(8)
F5 C1 C2 110.4(7)
F6 C1 C2 111.6(7)
F6 C1 F4 106.6(7)
F6 C1 F5 107.9(9)
C3 C2 C1 117.6(6)
O1 C2 C1 112.8(6)
O1 C2 C3 129.6(5)
C2 C3 C4 122.4(5)
C3 C4 C5 120.8(5)
O2 C4 C3 123.5(5)
O2 C4 C5 115.7(5)
C4 C5 C6 126.1(6)
C4 C5 S2 118.8(5)
C6 C5 S2 115.1(4)
C7 C6 C5 97.3(5)
C8 C7 C6 119.0(5)
C7 C8 S2 114.9(6)
F7 C9 C10 112.4(6)
F7 C9 F8 105.7(6)
F7 C9 F9 106.4(7)
F8 C9 C10 108.1(6)
F9 C9 C10 115.3(5)
F9 C9 F8 108.4(7)
C11 C10 C9 117.5(5)
O3 C10 C9 112.8(5)
O3 C10 C11 129.7(5)
C10 C11 C12 123.3(5)
C11 C12 C13 118.9(4)
O4 C12 C11 123.6(4)
O4 C12 C13 117.5(4)
C12 C13 S1 119.0(4)
C14 C13 C12 129.4(5)
C14 C13 S1 111.6(4)
C15 C14 C13 108.0(5)
C16 C15 C14 115.4(6)
C15 C16 S1 112.7(5)
F10 C17 C18 114.9(4)
F11 C17 C18 113.4(4)
F11 C17 F10 104.7(5)
F12 C17 C18 110.4(4)
F12 C17 F10 106.3(5)
F12 C17 F11 106.5(5)
C19 C18 C17 117.0(4)
O6 C18 C17 114.5(4)
O6 C18 C19 128.4(4)
C18 C19 C20 123.6(4)
C19 C20 C21 118.4(4)
O5 C20 C19 124.4(4)
O5 C20 C21 117.2(4)
C20 C21 S3 117.8(3)
C22 C21 C20 131.3(4)
C22 C21 S3 110.8(3)
C21 C22 C23 112.3(5)
C24 C23 C22 112.3(5)
C23 C24 S3 113.1(4)
F1 C25 C26 106.0(7)
F1A C25 C26 118.5(5)
F1A C25 F1 48.2(8)
F1A C25 F2A 101.3(6)
F1A C25 F3A 113.3(7)
F2 C25 C26 116.3(9)
F2 C25 F1 100.8(13)
F2 C25 F1A 53.0(10)
F2 C25 F2A 50.3(10)
F2 C25 F3A 127.1(9)
F2A C25 C26 108.4(6)
F2A C25 F1 142.6(8)
F3 C25 C26 118.8(11)
F3 C25 F1 108.9(14)
F3 C25 F1A 122.4(11)
F3 C25 F2 104.3(14)
F3 C25 F2A 65.7(11)
F3 C25 F3A 33.1(11)
F3A C25 C26 113.9(6)
F3A C25 F1 80.3(10)
F3A C25 F2A 98.4(6)
C27 C26 C25 116.7(4)
O7 C26 C25 114.0(4)
O7 C26 C27 129.2(5)
C26 C27 C28 124.3(4)
C27 C28 C29 118.7(4)
O8 C28 C27 124.0(4)
O8 C28 C29 117.3(4)
C28 C29 S4 119.7(4)
C30 C29 C28 129.0(5)
C30 C29 S4 111.3(4)
C29 C30 C31 108.9(5)
C32 C31 C30 114.4(6)
C31 C32 S4 113.3(5)
O1 Eu2 O3 71.66(12)
O1 Eu2 O7 70.02(12)
O2 Eu2 O1 71.74(12)
O2 Eu2 O3 87.07(12)
O2 Eu2 O4 72.00(12)
O2 Eu2 O5 148.78(12)
O2 Eu2 O6 109.62(11)
O2 Eu2 O7 135.99(11)
O2 Eu2 O8 80.04(12)
O3 Eu2 O7 100.71(11)
O4 Eu2 O1 129.05(12)
O4 Eu2 O3 71.93(11)
O4 Eu2 O5 79.72(11)
O4 Eu2 O7 151.62(12)
O5 Eu2 O1 119.67(12)
O5 Eu2 O3 71.51(11)
O5 Eu2 O7 72.01(11)
O6 Eu2 O1 154.61(12)
O6 Eu2 O3 133.20(11)
O6 Eu2 O4 72.57(11)
O6 Eu2 O5 72.99(10)
O6 Eu2 O7 96.28(11)
O6 Eu2 O8 75.75(11)
O8 Eu2 O1 79.67(12)
O8 Eu2 O3 151.04(12)
O8 Eu2 O4 126.76(11)
O8 Eu2 O5 128.92(11)
O8 Eu2 O7 72.47(11)
C25 F1 F3A 47.0(6)
F1A F1 C25 59.5(11)
F1A F1 F3A 95.1(13)
F1 F1A C25 72.2(10)
F1 F1A F2 133.7(15)
F2 F1A C25 62.3(9)
F1A F2 C25 64.6(12)
F2A F2 C25 71.0(11)
F2A F2 F1A 132(2)
C25 F2A F3 52.2(9)
F2 F2A C25 58.6(11)
F2 F2A F3 99.9(16)
C25 F3 F2A 62.1(13)
F3A F3 C25 78(2)
F3A F3 F2A 139(3)
C25 F3A F1 52.7(8)
F3 F3A C25 69(2)
F3 F3A F1 115(3)
C2 O1 Eu2 132.4(3)
C4 O2 Eu2 138.1(3)
C10 O3 Eu2 131.7(3)
C12 O4 Eu2 135.2(3)
C20 O5 Eu2 134.3(3)
C18 O6 Eu2 132.2(3)
C26 O7 Eu2 128.5(3)
C28 O8 Eu2 134.7(3)
C16 S1 C13 92.3(3)
C8 S2 C5 93.6(4)
C24 S3 C21 91.4(3)
C32 S4 C29 92.2(3)
C33 C34 N1 113.3(6)

loop_
_geom_bond_atom_site_label_1
_geom_bond_atom_site_label_2
_geom_bond_distance
C1 C2 1.522(9)
C1 F4 1.306(9)
C1 F5 1.316(11)
C1 F6 1.292(11)
C2 C3 1.370(8)
C2 O1 1.249(7)
C3 C4 1.410(8)
C4 C5 1.473(8)
C4 O2 1.261(6)
C5 C6 1.584(8)
C5 S2 1.679(7)
C6 C7 1.538(9)
C7 C8 1.318(11)
C8 S2 1.633(8)
C9 C10 1.530(8)
C9 F7 1.310(10)
C9 F8 1.351(9)
C9 F9 1.316(7)
C10 C11 1.372(7)
C10 O3 1.252(6)
C11 C12 1.416(7)
C12 C13 1.455(7)
C12 O4 1.257(6)
C13 C14 1.443(7)
C13 S1 1.691(5)
C14 C15 1.419(8)
C15 C16 1.320(10)
C16 S1 1.690(7)
C17 C18 1.510(7)
C17 F10 1.324(6)
C17 F11 1.317(6)
C17 F12 1.314(7)
C18 C19 1.392(6)
C18 O6 1.260(5)
C19 C20 1.407(6)
C20 C21 1.470(6)
C20 O5 1.261(5)
C21 C22 1.365(7)
C21 S3 1.725(5)
C22 C23 1.422(7)
C23 C24 1.336(8)
C24 S3 1.695(6)
C25 C26 1.510(7)
C25 F1 1.42(2)
C25 F1A 1.286(8)
C25 F2 1.261(19)
C25 F2A 1.396(10)
C25 F3 1.25(3)
C25 F3A 1.305(10)
C26 C27 1.371(7)
C26 O7 1.278(5)
C27 C28 1.415(7)
C28 C29 1.469(6)
C28 O8 1.251(5)
C29 C30 1.421(7)
C29 S4 1.696(5)
C30 C31 1.432(8)
C31 C32 1.310(10)
C32 S4 1.686(7)
Eu2 O1 2.402(3)
Eu2 O2 2.332(3)
Eu2 O3 2.415(3)
Eu2 O4 2.393(3)
Eu2 O5 2.399(3)
Eu2 O6 2.357(3)
Eu2 O7 2.443(3)
Eu2 O8 2.379(3)
F1 F1A 1.11(2)
F1 F3A 1.760(19)
F1A F2 1.14(2)
F2 F2A 1.137(19)
F2A F3 1.44(3)
F3 F3A 0.73(2)
C33 C34 1.467(10)
C34 N1 1.469(7)
